data_2242966
loop_
_publ_author_name
'Wellm, Carsten'
'N\"ather, Christian'

_publ_section_title
;
 Crystal structure, synthesis and thermal properties of
 tetrakis(4-benzoylpyridine-\k<i>N</i>)bis(isothiocyanato-\k<i>N</i>)iron(II)
;
_journal_coeditor_code LH5906
_journal_issue 6
_journal_name_full 'Acta Crystallographica Section E'
_journal_page_first 917
_journal_page_last 920
_journal_paper_doi 10.1107/S2056989019007679
_journal_volume 75
_journal_year 2019
_chemical_formula_iupac '[Fe (N C S)2 (C12 H9 N O)4]'
_chemical_formula_moiety 'C50 H36 Fe N6 O4 S2'
_chemical_formula_sum 'C50 H36 Fe N6 O4 S2'
_chemical_formula_weight 904.82
_chemical_name_systematic
;
Tetrakis(4-benzoylpyridine-\k<i>N</i>)bis(isothiocyanato-\k<i>N</i>)iron(II)
;
_space_group_crystal_system monoclinic
_space_group_IT_number 14
_space_group_name_Hall '-P 2ybc'
_space_group_name_H-M_alt 'P 1 21/c 1'
_symmetry_space_group_name_Hall '-P 2ybc'
_symmetry_space_group_name_H-M 'P 1 21/c 1'
_atom_sites_solution_hydrogens geom
_audit_creation_method SHELXL-2014
_cell_angle_alpha 90
_cell_angle_beta 90.526(9)
_cell_angle_gamma 90
_cell_formula_units_Z 2
_cell_length_a 9.0610(6)
_cell_length_b 20.9844(11)
_cell_length_c 11.2527(9)
_cell_measurement_reflns_used 25216
_cell_measurement_temperature 200(2)
_cell_measurement_theta_max 27.51
_cell_measurement_theta_min 2.45
_cell_volume 2139.5(2)
_computing_cell_refinement
;
X-AREA (Stoe, 2008)
;
_computing_data_collection
;
X-AREA (Stoe, 2008)
;
_computing_data_reduction
;
X-AREA (Stoe, 2008)
;
_computing_molecular_graphics
;
XP in SHELXTL (Sheldrick, 2008) and DIAMOND (Brandenburg, 1999)
;
_computing_publication_material
;
publCIF (Westrip, 2010)
;
_computing_structure_refinement
;
SHELXL2014 (Sheldrick, 2015)
;
_computing_structure_solution
;
SHELXS97 (Sheldrick, 2008)
;
_diffrn_ambient_temperature 200(2)
_diffrn_measured_fraction_theta_full 0.997
_diffrn_measured_fraction_theta_max 0.997
_diffrn_measurement_device_type 'STOE IPDS-1'
_diffrn_measurement_method '\f scans'
_diffrn_radiation_type MoK\a
_diffrn_radiation_wavelength 0.71073
_diffrn_reflns_av_R_equivalents 0.0598
_diffrn_reflns_av_unetI/netI 0.0316
_diffrn_reflns_limit_h_max 11
_diffrn_reflns_limit_h_min -11
_diffrn_reflns_limit_k_max 27
_diffrn_reflns_limit_k_min -27
_diffrn_reflns_limit_l_max 14
_diffrn_reflns_limit_l_min -14
_diffrn_reflns_number 25216
_diffrn_reflns_theta_full 25.242
_diffrn_reflns_theta_max 27.509
_diffrn_reflns_theta_min 2.448
_exptl_absorpt_coefficient_mu 0.505
_exptl_absorpt_correction_T_max 0.9645
_exptl_absorpt_correction_T_min 0.8167
_exptl_absorpt_correction_type numerical
_exptl_absorpt_process_details
;
(X-SHAPE and X-RED32; Stoe, 2008)
;
_exptl_crystal_colour 'light yellow'
_exptl_crystal_density_diffrn 1.405
_exptl_crystal_description needle
_exptl_crystal_F_000 936
_exptl_crystal_size_max 0.16
_exptl_crystal_size_mid 0.04
_exptl_crystal_size_min 0.03
_refine_diff_density_max 0.500
_refine_diff_density_min -0.507
_refine_ls_extinction_coef 0.026(2)
_refine_ls_extinction_expression Fc^*^=kFc[1+0.001xFc^2^\l^3^/sin(2\q)]^-1/4^
_refine_ls_extinction_method SHELXL
_refine_ls_goodness_of_fit_ref 1.039
_refine_ls_hydrogen_treatment constr
_refine_ls_matrix_type full
_refine_ls_number_parameters 287
_refine_ls_number_reflns 4907
_refine_ls_number_restraints 0
_refine_ls_restrained_S_all 1.039
_refine_ls_R_factor_all 0.0530
_refine_ls_R_factor_gt 0.0437
_refine_ls_shift/su_max 0.000
_refine_ls_shift/su_mean 0.000
_refine_ls_structure_factor_coef Fsqd
_refine_ls_weighting_details 'w=1/[\s^2^(Fo^2^)+(0.0769P)^2^+0.3118P] where P=(Fo^2^+2Fc^2^)/3'
_refine_ls_weighting_scheme calc
_refine_ls_wR_factor_gt 0.1069
_refine_ls_wR_factor_ref 0.1129
_reflns_number_gt 4090
_reflns_number_total 4907
_reflns_threshold_expression 'I > 2\s(I)'
_cod_data_source_file lh5906sup1.cif
_cod_data_source_block I
_cod_database_code 2242966
_shelx_space_group_comment
;
The symmetry employed for this shelxl refinement is uniquely defined
by the following loop, which should always be used as a source of
symmetry information in preference to the above space-group names.
They are only intended as comments.
;
_shelxl_version_number 2.014

loop_
_space_group_symop_operation_xyz
'x, y, z'
'-x, y+1/2, -z+1/2'
'-x, -y, -z'
'x, -y-1/2, z-1/2'

loop_
_atom_site_type_symbol
_atom_site_label
_atom_site_fract_x
_atom_site_fract_y
_atom_site_fract_z
_atom_site_U_iso_or_equiv
_atom_site_adp_type
_atom_site_calc_flag
_atom_site_occupancy
Fe Fe1 0.0000 0.5000 0.5000 0.01655(12) Uani d 1
N N1 0.21274(16) 0.51129(6) 0.43099(13) 0.0221(3) Uani d 1
C C1 0.32862(18) 0.52598(7) 0.39685(14) 0.0204(3) Uani d 1
S S1 0.48986(5) 0.54766(3) 0.34977(5) 0.03812(15) Uani d 1
N N11 0.05996(15) 0.40356(6) 0.57514(12) 0.0204(3) Uani d 1
C C11 0.18068(19) 0.37360(7) 0.53597(16) 0.0248(3) Uani d 1
H H11 0.2429 0.3953 0.4819 0.030 Uiso calc 1
C C12 0.2190(2) 0.31228(8) 0.57078(17) 0.0270(4) Uani d 1
H H12 0.3043 0.2924 0.5393 0.032 Uiso calc 1
C C13 0.13182(19) 0.28026(7) 0.65168(15) 0.0224(3) Uani d 1
C C14 0.0108(2) 0.31223(8) 0.69739(15) 0.0255(3) Uani d 1
H H14 -0.0487 0.2927 0.7562 0.031 Uiso calc 1
C C15 -0.02230(19) 0.37287(8) 0.65646(15) 0.0246(3) Uani d 1
H H15 -0.1068 0.3938 0.6871 0.030 Uiso calc 1
C C16 0.1689(2) 0.21450(8) 0.69528(16) 0.0288(4) Uani d 1
C C17 0.2345(2) 0.16681(7) 0.61300(16) 0.0252(4) Uani d 1
C C18 0.3114(2) 0.11520(9) 0.66334(19) 0.0319(4) Uani d 1
H H18 0.3276 0.1133 0.7468 0.038 Uiso calc 1
C C19 0.3635(2) 0.06699(9) 0.5907(2) 0.0393(5) Uani d 1
H H19 0.4160 0.0322 0.6246 0.047 Uiso calc 1
C C20 0.3395(2) 0.06935(9) 0.4693(2) 0.0400(5) Uani d 1
H H20 0.3751 0.0360 0.4202 0.048 Uiso calc 1
C C21 0.2638(2) 0.11996(9) 0.41879(19) 0.0367(4) Uani d 1
H H21 0.2475 0.1212 0.3353 0.044 Uiso calc 1
C C22 0.2112(2) 0.16913(8) 0.49028(16) 0.0286(4) Uani d 1
H H22 0.1599 0.2041 0.4556 0.034 Uiso calc 1
O O11 0.1429(2) 0.20092(7) 0.79860(13) 0.0537(5) Uani d 1
N N31 0.07705(15) 0.54355(6) 0.67343(12) 0.0206(3) Uani d 1
C C31 0.2025(2) 0.57704(8) 0.68418(15) 0.0274(4) Uani d 1
H H31 0.2607 0.5831 0.6153 0.033 Uiso calc 1
C C32 0.2519(2) 0.60332(9) 0.79080(16) 0.0277(4) Uani d 1
H H32 0.3403 0.6276 0.7937 0.033 Uiso calc 1
C C33 0.17005(18) 0.59348(7) 0.89320(14) 0.0217(3) Uani d 1
C C34 0.04162(19) 0.55810(8) 0.88302(15) 0.0239(3) Uani d 1
H H34 -0.0168 0.5500 0.9511 0.029 Uiso calc 1
C C35 -0.00132(19) 0.53446(8) 0.77268(15) 0.0232(3) Uani d 1
H H35 -0.0904 0.5107 0.7672 0.028 Uiso calc 1
C C36 0.21784(19) 0.61552(8) 1.01527(15) 0.0252(3) Uani d 1
C C37 0.29466(19) 0.67775(8) 1.03193(15) 0.0242(3) Uani d 1
C C38 0.2782(2) 0.72793(9) 0.95250(17) 0.0335(4) Uani d 1
H H38 0.2207 0.7224 0.8822 0.040 Uiso calc 1
C C39 0.3458(3) 0.78642(9) 0.9755(2) 0.0383(5) Uani d 1
H H39 0.3335 0.8208 0.9214 0.046 Uiso calc 1
C C40 0.4306(2) 0.79423(9) 1.07696(19) 0.0363(4) Uani d 1
H H40 0.4772 0.8340 1.0923 0.044 Uiso calc 1
C C41 0.4480(2) 0.74438(10) 1.15663(18) 0.0372(4) Uani d 1
H H41 0.5067 0.7500 1.2262 0.045 Uiso calc 1
C C42 0.3800(2) 0.68632(9) 1.13492(16) 0.0309(4) Uani d 1
H H42 0.3913 0.6523 1.1900 0.037 Uiso calc 1
O O21 0.19095(18) 0.58129(7) 1.10006(12) 0.0400(3) Uani d 1

loop_
_atom_site_aniso_label
_atom_site_aniso_U_11
_atom_site_aniso_U_22
_atom_site_aniso_U_33
_atom_site_aniso_U_12
_atom_site_aniso_U_13
_atom_site_aniso_U_23
Fe1 0.01555(17) 0.01668(16) 0.01743(17) -0.00085(10) 0.00129(12) -0.00031(11)
N1 0.0182(7) 0.0252(6) 0.0229(7) 0.0000(5) 0.0008(5) 0.0007(5)
C1 0.0222(8) 0.0205(7) 0.0183(7) 0.0020(6) -0.0022(6) 0.0004(6)
S1 0.0200(2) 0.0558(3) 0.0387(3) -0.00491(19) 0.00399(19) 0.0148(2)
N11 0.0235(7) 0.0174(6) 0.0201(6) 0.0003(5) -0.0002(5) -0.0009(5)
C11 0.0256(8) 0.0194(7) 0.0294(9) 0.0008(6) 0.0058(7) 0.0008(6)
C12 0.0267(9) 0.0205(7) 0.0340(9) 0.0041(6) 0.0060(7) 0.0000(7)
C13 0.0282(8) 0.0174(7) 0.0217(8) -0.0004(6) -0.0032(6) -0.0011(6)
C14 0.0306(9) 0.0236(8) 0.0225(8) -0.0013(6) 0.0032(7) 0.0027(6)
C15 0.0243(8) 0.0245(8) 0.0250(8) 0.0024(6) 0.0042(6) 0.0013(6)
C16 0.0381(10) 0.0224(8) 0.0257(8) 0.0001(7) -0.0038(7) 0.0026(6)
C17 0.0260(8) 0.0177(7) 0.0318(9) -0.0011(6) -0.0020(7) 0.0024(6)
C18 0.0300(9) 0.0259(8) 0.0398(11) 0.0019(7) -0.0070(8) 0.0071(7)
C19 0.0299(10) 0.0269(9) 0.0610(14) 0.0106(7) 0.0012(9) 0.0075(9)
C20 0.0395(11) 0.0279(9) 0.0527(13) 0.0067(8) 0.0126(10) -0.0018(8)
C21 0.0459(12) 0.0281(9) 0.0362(10) 0.0045(8) 0.0086(9) -0.0008(8)
C22 0.0358(10) 0.0212(7) 0.0290(9) 0.0031(6) 0.0008(7) 0.0033(6)
O11 0.1029(15) 0.0328(7) 0.0256(7) 0.0158(8) 0.0054(8) 0.0069(6)
N31 0.0232(7) 0.0191(6) 0.0194(7) -0.0018(5) 0.0016(5) -0.0012(5)
C31 0.0299(9) 0.0330(9) 0.0193(8) -0.0106(7) 0.0052(7) -0.0038(6)
C32 0.0270(9) 0.0338(9) 0.0224(8) -0.0118(7) 0.0020(7) -0.0033(7)
C33 0.0252(8) 0.0209(7) 0.0189(7) 0.0012(6) -0.0006(6) -0.0003(6)
C34 0.0261(8) 0.0266(7) 0.0189(7) -0.0017(6) 0.0043(6) 0.0006(6)
C35 0.0221(8) 0.0260(8) 0.0215(8) -0.0044(6) 0.0019(6) -0.0011(6)
C36 0.0263(9) 0.0303(8) 0.0189(8) 0.0010(6) 0.0001(6) 0.0003(6)
C37 0.0240(8) 0.0290(8) 0.0194(8) 0.0012(6) 0.0010(6) -0.0042(6)
C38 0.0422(11) 0.0304(9) 0.0278(9) -0.0002(8) -0.0076(8) -0.0024(7)
C39 0.0482(12) 0.0274(9) 0.0394(11) -0.0012(8) 0.0007(9) -0.0014(8)
C40 0.0321(10) 0.0359(10) 0.0409(11) -0.0051(8) 0.0077(8) -0.0161(8)
C41 0.0305(10) 0.0503(11) 0.0309(10) -0.0052(8) -0.0041(8) -0.0124(8)
C42 0.0315(10) 0.0387(10) 0.0224(8) 0.0001(7) -0.0033(7) -0.0033(7)
O21 0.0545(9) 0.0444(8) 0.0210(6) -0.0136(7) -0.0015(6) 0.0055(6)

loop_
_atom_type_symbol
_atom_type_description
_atom_type_scat_dispersion_real
_atom_type_scat_dispersion_imag
_atom_type_scat_source
C C 0.0033 0.0016 'International Tables Vol C Tables 4.2.6.8 and 6.1.1.4'
H H 0.0000 0.0000 'International Tables Vol C Tables 4.2.6.8 and 6.1.1.4'
N N 0.0061 0.0033 'International Tables Vol C Tables 4.2.6.8 and 6.1.1.4'
O O 0.0106 0.0060 'International Tables Vol C Tables 4.2.6.8 and 6.1.1.4'
S S 0.1246 0.1234 'International Tables Vol C Tables 4.2.6.8 and 6.1.1.4'
Fe Fe 0.3463 0.8444 'International Tables Vol C Tables 4.2.6.8 and 6.1.1.4'

loop_
_geom_angle_atom_site_label_1
_geom_angle_atom_site_label_2
_geom_angle_atom_site_label_3
_geom_angle_site_symmetry_1
_geom_angle_site_symmetry_3
_geom_angle
_geom_angle_publ_flag
N1 Fe1 N1 3_566 . 180.0 ?
N1 Fe1 N11 3_566 . 88.79(5) y
N1 Fe1 N11 . . 91.21(5) y
N1 Fe1 N11 3_566 3_566 91.21(5) ?
N1 Fe1 N11 . 3_566 88.79(5) ?
N11 Fe1 N11 . 3_566 180.0 ?
N1 Fe1 N31 3_566 . 90.21(5) y
N1 Fe1 N31 . . 89.79(5) y
N11 Fe1 N31 . . 88.15(5) y
N11 Fe1 N31 3_566 . 91.85(5) y
N1 Fe1 N31 3_566 3_566 89.79(5) ?
N1 Fe1 N31 . 3_566 90.21(5) ?
N11 Fe1 N31 . 3_566 91.85(5) ?
N11 Fe1 N31 3_566 3_566 88.15(5) ?
N31 Fe1 N31 . 3_566 180.00(7) ?
C1 N1 Fe1 . . 170.93(13) ?
N1 C1 S1 . . 179.08(15) ?
C11 N11 C15 . . 117.19(14) ?
C11 N11 Fe1 . . 119.46(11) ?
C15 N11 Fe1 . . 123.32(11) ?
N11 C11 C12 . . 123.01(16) ?
N11 C11 H11 . . 118.5 ?
C12 C11 H11 . . 118.5 ?
C13 C12 C11 . . 119.53(16) ?
C13 C12 H12 . . 120.2 ?
C11 C12 H12 . . 120.2 ?
C12 C13 C14 . . 117.79(15) ?
C12 C13 C16 . . 122.26(16) ?
C14 C13 C16 . . 119.87(16) ?
C15 C14 C13 . . 119.35(16) ?
C15 C14 H14 . . 120.3 ?
C13 C14 H14 . . 120.3 ?
N11 C15 C14 . . 123.00(16) ?
N11 C15 H15 . . 118.5 ?
C14 C15 H15 . . 118.5 ?
O11 C16 C17 . . 121.05(16) ?
O11 C16 C13 . . 118.74(17) ?
C17 C16 C13 . . 120.21(15) ?
C22 C17 C18 . . 119.72(17) ?
C22 C17 C16 . . 122.25(15) ?
C18 C17 C16 . . 117.80(17) ?
C19 C18 C17 . . 119.70(19) ?
C19 C18 H18 . . 120.1 ?
C17 C18 H18 . . 120.1 ?
C20 C19 C18 . . 120.35(18) ?
C20 C19 H19 . . 119.8 ?
C18 C19 H19 . . 119.8 ?
C19 C20 C21 . . 120.41(19) ?
C19 C20 H20 . . 119.8 ?
C21 C20 H20 . . 119.8 ?
C20 C21 C22 . . 120.1(2) ?
C20 C21 H21 . . 119.9 ?
C22 C21 H21 . . 119.9 ?
C21 C22 C17 . . 119.71(17) ?
C21 C22 H22 . . 120.1 ?
C17 C22 H22 . . 120.1 ?
C31 N31 C35 . . 116.99(14) ?
C31 N31 Fe1 . . 123.01(11) ?
C35 N31 Fe1 . . 119.96(11) ?
N31 C31 C32 . . 123.48(16) ?
N31 C31 H31 . . 118.3 ?
C32 C31 H31 . . 118.3 ?
C31 C32 C33 . . 119.05(16) ?
C31 C32 H32 . . 120.5 ?
C33 C32 H32 . . 120.5 ?
C34 C33 C32 . . 117.73(15) ?
C34 C33 C36 . . 118.27(15) ?
C32 C33 C36 . . 123.88(15) ?
C33 C34 C35 . . 119.59(15) ?
C33 C34 H34 . . 120.2 ?
C35 C34 H34 . . 120.2 ?
N31 C35 C34 . . 123.15(15) ?
N31 C35 H35 . . 118.4 ?
C34 C35 H35 . . 118.4 ?
O21 C36 C37 . . 120.89(16) ?
O21 C36 C33 . . 118.27(16) ?
C37 C36 C33 . . 120.84(14) ?
C38 C37 C42 . . 119.42(17) ?
C38 C37 C36 . . 122.42(16) ?
C42 C37 C36 . . 118.07(16) ?
C37 C38 C39 . . 120.24(18) ?
C37 C38 H38 . . 119.9 ?
C39 C38 H38 . . 119.9 ?
C40 C39 C38 . . 119.87(19) ?
C40 C39 H39 . . 120.1 ?
C38 C39 H39 . . 120.1 ?
C39 C40 C41 . . 120.32(18) ?
C39 C40 H40 . . 119.8 ?
C41 C40 H40 . . 119.8 ?
C40 C41 C42 . . 120.11(18) ?
C40 C41 H41 . . 119.9 ?
C42 C41 H41 . . 119.9 ?
C41 C42 C37 . . 120.03(18) ?
C41 C42 H42 . . 120.0 ?
C37 C42 H42 . . 120.0 ?

loop_
_geom_bond_atom_site_label_1
_geom_bond_atom_site_label_2
_geom_bond_site_symmetry_2
_geom_bond_distance
_geom_bond_publ_flag
Fe1 N1 3_566 2.0982(14) ?
Fe1 N1 . 2.0982(14) y
Fe1 N11 . 2.2576(13) y
Fe1 N11 3_566 2.2576(13) ?
Fe1 N31 . 2.2597(13) y
Fe1 N31 3_566 2.2597(13) ?
N1 C1 . 1.163(2) ?
C1 S1 . 1.6237(17) ?
N11 C11 . 1.340(2) ?
N11 C15 . 1.349(2) ?
C11 C12 . 1.388(2) ?
C11 H11 . 0.9500 ?
C12 C13 . 1.384(2) ?
C12 H12 . 0.9500 ?
C13 C14 . 1.388(2) ?
C13 C16 . 1.502(2) ?
C14 C15 . 1.385(2) ?
C14 H14 . 0.9500 ?
C15 H15 . 0.9500 ?
C16 O11 . 1.222(2) ?
C16 C17 . 1.491(2) ?
C17 C22 . 1.396(3) ?
C17 C18 . 1.404(2) ?
C18 C19 . 1.386(3) ?
C18 H18 . 0.9500 ?
C19 C20 . 1.383(3) ?
C19 H19 . 0.9500 ?
C20 C21 . 1.383(3) ?
C20 H20 . 0.9500 ?
C21 C22 . 1.395(3) ?
C21 H21 . 0.9500 ?
C22 H22 . 0.9500 ?
N31 C31 . 1.341(2) ?
N31 C35 . 1.343(2) ?
C31 C32 . 1.391(2) ?
C31 H31 . 0.9500 ?
C32 C33 . 1.392(2) ?
C32 H32 . 0.9500 ?
C33 C34 . 1.384(2) ?
C33 C36 . 1.509(2) ?
C34 C35 . 1.389(2) ?
C34 H34 . 0.9500 ?
C35 H35 . 0.9500 ?
C36 O21 . 1.221(2) ?
C36 C37 . 1.491(2) ?
C37 C38 . 1.388(3) ?
C37 C42 . 1.399(2) ?
C38 C39 . 1.395(3) ?
C38 H38 . 0.9500 ?
C39 C40 . 1.380(3) ?
C39 H39 . 0.9500 ?
C40 C41 . 1.386(3) ?
C40 H40 . 0.9500 ?
C41 C42 . 1.386(3) ?
C41 H41 . 0.9500 ?
C42 H42 . 0.9500 ?

loop_
_geom_hbond_atom_site_label_D
_geom_hbond_atom_site_label_H
_geom_hbond_atom_site_label_A
_geom_hbond_site_symmetry_A
_geom_hbond_distance_DH
_geom_hbond_distance_HA
_geom_hbond_distance_DA
_geom_hbond_angle_DHA
C11 H11 N1 . 0.95 2.51 3.136(2) 123.1
C15 H15 N1 3_566 0.95 2.57 3.134(2) 117.9
C15 H15 O21 3_567 0.95 2.57 3.293(2) 132.7
C31 H31 N1 . 0.95 2.60 3.168(2) 118.9
C35 H35 N1 3_566 0.95 2.52 3.125(2) 121.3
C35 H35 O21 3_567 0.95 2.61 3.309(2) 130.6

_cod_database_fobs_code 2242966
